data_4024556
loop_
_publ_author_name
'Byron E. Collins'
'Steven Sorey'
'Amanda E. Hargrove'
'Shagufta H. Shabbir'
'Vincent M. Lynch'
'Eric V. Anslyn'

_publ_section_title
;
Probing Intramolecular B-N Interactions in Ortho-Aminomethyl Arylboronic
Acids
;
_journal_name_full 'Journal of Organic Chemistry'
_journal_page_first 4055
_journal_page_last 4060
_journal_paper_doi 10.1021/jo900187a
_journal_volume 74
_journal_year 2009
_chemical_formula_sum 'C18 H22 B N O3'
_chemical_formula_weight 311.18
_chemical_name_systematic
; 
 ? 
;
_space_group_IT_number 14
_symmetry_cell_setting monoclinic
_symmetry_space_group_name_Hall '-P 2yn'
_symmetry_space_group_name_H-M 'P 1 21/n 1'
_atom_sites_solution_hydrogens geom
_atom_sites_solution_primary direct
_atom_sites_solution_secondary difmap
_audit_creation_method SHELXL-97
_cell_angle_alpha 90.00
_cell_angle_beta 100.906(2)
_cell_angle_gamma 90.00
_cell_formula_units_Z 12
_cell_length_a 9.5630(4)
_cell_length_b 51.1209(18)
_cell_length_c 10.1809(5)
_cell_measurement_reflns_used 8154
_cell_measurement_temperature 153(2)
_cell_measurement_theta_max 27.5
_cell_measurement_theta_min 2.0
_cell_volume 4887.2(4)
_computing_cell_refinement 'Collect software, Nonius B.V. 1998'
_computing_data_collection 'Collect software, Nonius B.V. 1998'
_computing_data_reduction
;
DENZO and Scalepack (Otwinoski and Minor, 1997)
;
_computing_molecular_graphics 'XP SHELXTL/PC, Siemens Analytical'
_computing_structure_refinement 'XL SHELXTL/PC, Siemens Analytical'
_computing_structure_solution
;

SIR97 - Altomare A., Burla M.C., Camalli M., Cascarano G.L., Giacovazzo C., 
Guagliardi A., Moliterni A.G.G., Polidori G.,Spagna R.
;
_diffrn_ambient_temperature 153(2)
_diffrn_measured_fraction_theta_full 0.976
_diffrn_measured_fraction_theta_max 0.976
_diffrn_measurement_device_type 'Nonius Kappa CCD'
_diffrn_measurement_method \w-scans
_diffrn_radiation_monochromator graphite
_diffrn_radiation_source 'fine-focus sealed tube'
_diffrn_radiation_type MoK\a
_diffrn_radiation_wavelength 0.71069
_diffrn_reflns_av_R_equivalents 0.0494
_diffrn_reflns_av_sigmaI/netI 0.0847
_diffrn_reflns_limit_h_max 11
_diffrn_reflns_limit_h_min -11
_diffrn_reflns_limit_k_max 60
_diffrn_reflns_limit_k_min -59
_diffrn_reflns_limit_l_max 12
_diffrn_reflns_limit_l_min -12
_diffrn_reflns_number 15112
_diffrn_reflns_theta_full 25.00
_diffrn_reflns_theta_max 25.00
_diffrn_reflns_theta_min 2.19
_exptl_absorpt_coefficient_mu 0.085
_exptl_absorpt_correction_type none
_exptl_crystal_colour colorless
_exptl_crystal_density_diffrn 1.269
_exptl_crystal_density_method 'not measured'
_exptl_crystal_description prisms
_exptl_crystal_F_000 1992
_exptl_crystal_size_max 0.35
_exptl_crystal_size_mid 0.17
_exptl_crystal_size_min 0.09
_refine_diff_density_max 0.259
_refine_diff_density_min -0.214
_refine_diff_density_rms 0.040
_refine_ls_extinction_method none
_refine_ls_goodness_of_fit_ref 1.010
_refine_ls_hydrogen_treatment mixed
_refine_ls_matrix_type full
_refine_ls_number_parameters 637
_refine_ls_number_reflns 8402
_refine_ls_number_restraints 0
_refine_ls_restrained_S_all 1.010
_refine_ls_R_factor_all 0.1073
_refine_ls_R_factor_gt 0.0558
_refine_ls_shift/su_max 0.015
_refine_ls_shift/su_mean 0.001
_refine_ls_structure_factor_coef Fsqd
_refine_ls_weighting_details 'calc w=1/[\s^2^(Fo^2^)+(0.0332P)^2^+2.7466P] where P=(Fo^2^+2Fc^2^)/3'
_refine_ls_weighting_scheme calc
_refine_ls_wR_factor_gt 0.1024
_refine_ls_wR_factor_ref 0.1215
_reflns_number_gt 5321
_reflns_number_total 8402
_reflns_threshold_expression >2sigma(I)
_cod_data_source_file jo900187a_si_002.cif
_cod_data_source_block borane
_cod_depositor_comments
;
The following automatic conversions were performed:
'_symmetry_cell_setting' value 'Monoclinic' changed to 'monoclinic'
according to '/home/saulius/struct/CIF-dictionaries/cif_core.dic'
dictionary named 'cif_core.dic' version 2.4.1 from 2010-06-29.

Automatic conversion script
Id: cif_fix_enum 1527 2010-12-29 10:47:43Z saulius 
;
_cod_original_sg_symbol_H-M P21/n
_cod_database_code 4024556

loop_
_symmetry_equiv_pos_as_xyz
'x, y, z'
'-x+1/2, y+1/2, -z+1/2'
'-x, -y, -z'
'x-1/2, -y-1/2, z-1/2'

loop_
_atom_site_label
_atom_site_type_symbol
_atom_site_fract_x
_atom_site_fract_y
_atom_site_fract_z
_atom_site_U_iso_or_equiv
_atom_site_adp_type
_atom_site_occupancy
_atom_site_symmetry_multiplicity
_atom_site_calc_flag
_atom_site_refinement_flags
_atom_site_disorder_assembly
_atom_site_disorder_group
O1 O 0.56355(17) 0.68829(3) 1.02880(17) 0.0305(4) Uani 1 1 d . . .
O2 O 0.76232(17) 0.71811(3) 1.10970(17) 0.0315(4) Uani 1 1 d . . .
O3 O 0.70144(17) 0.68576(3) 1.25628(17) 0.0309(4) Uani 1 1 d . . .
N1 N 0.3952(2) 0.72102(4) 0.8760(2) 0.0302(5) Uani 1 1 d . . .
B1 B 0.6349(3) 0.70364(5) 1.1440(3) 0.0277(7) Uani 1 1 d . . .
C1 C 0.4234(3) 0.72106(5) 0.7367(3) 0.0400(7) Uani 1 1 d . . .
H1A H 0.5244 0.7170 0.7357 0.048 Uiso 1 1 calc R . .
H1B H 0.3992 0.7382 0.6927 0.048 Uiso 1 1 calc R . .
C2 C 0.3261(3) 0.69976(6) 0.6697(3) 0.0471(8) Uani 1 1 d . . .
H2A H 0.3672 0.6822 0.6934 0.057 Uiso 1 1 calc R . .
H2B H 0.3076 0.7017 0.5712 0.057 Uiso 1 1 calc R . .
C3 C 0.1905(3) 0.70381(6) 0.7251(3) 0.0508(8) Uani 1 1 d . . .
H3A H 0.1444 0.6868 0.7363 0.061 Uiso 1 1 calc R . .
H3B H 0.1223 0.7149 0.6641 0.061 Uiso 1 1 calc R . .
C4 C 0.2367(3) 0.71732(5) 0.8607(3) 0.0432(8) Uani 1 1 d . . .
H4A H 0.1882 0.7344 0.8621 0.052 Uiso 1 1 calc R . .
H4B H 0.2141 0.7063 0.9338 0.052 Uiso 1 1 calc R . .
C5 C 0.4565(3) 0.74410(5) 0.9576(3) 0.0334(6) Uani 1 1 d . . .
H5A H 0.4084 0.7602 0.9182 0.040 Uiso 1 1 calc R . .
H5B H 0.5589 0.7456 0.9539 0.040 Uiso 1 1 calc R . .
C6 C 0.4405(3) 0.74207(5) 1.1016(3) 0.0298(6) Uani 1 1 d . . .
C7 C 0.3515(3) 0.75970(5) 1.1497(3) 0.0371(7) Uani 1 1 d . . .
H7 H 0.2988 0.7720 1.0899 0.045 Uiso 1 1 calc R . .
C8 C 0.3379(3) 0.75976(5) 1.2817(3) 0.0397(7) Uani 1 1 d . . .
H8 H 0.2779 0.7722 1.3129 0.048 Uiso 1 1 calc R . .
C9 C 0.4121(3) 0.74159(5) 1.3685(3) 0.0360(7) Uani 1 1 d . . .
H9 H 0.4025 0.7412 1.4597 0.043 Uiso 1 1 calc R . .
C10 C 0.5010(3) 0.72386(5) 1.3211(3) 0.0296(6) Uani 1 1 d . . .
H10 H 0.5508 0.7114 1.3817 0.035 Uiso 1 1 calc R . .
C11 C 0.5204(3) 0.72355(5) 1.1885(3) 0.0272(6) Uani 1 1 d . . .
C12 C 0.6522(3) 0.67136(5) 0.9677(3) 0.0355(7) Uani 1 1 d . . .
H12A H 0.7276 0.6817 0.9391 0.053 Uiso 1 1 calc R . .
H12B H 0.5946 0.6628 0.8898 0.053 Uiso 1 1 calc R . .
H12C H 0.6952 0.6581 1.0323 0.053 Uiso 1 1 calc R . .
C13 C 0.8811(3) 0.70604(5) 1.1780(3) 0.0307(6) Uani 1 1 d . . .
C14 C 1.0206(3) 0.71057(5) 1.1689(3) 0.0370(7) Uani 1 1 d . . .
H14 H 1.0447 0.7233 1.1090 0.044 Uiso 1 1 calc R . .
C15 C 1.1259(3) 0.69587(6) 1.2505(3) 0.0456(8) Uani 1 1 d . . .
H15 H 1.2232 0.6987 1.2464 0.055 Uiso 1 1 calc R . .
C16 C 1.0908(3) 0.67730(6) 1.3367(3) 0.0453(8) Uani 1 1 d . . .
H16 H 1.1642 0.6675 1.3911 0.054 Uiso 1 1 calc R . .
C17 C 0.9485(3) 0.67261(5) 1.3453(3) 0.0375(7) Uani 1 1 d . . .
H17 H 0.9242 0.6598 1.4047 0.045 Uiso 1 1 calc R . .
C18 C 0.8456(3) 0.68709(5) 1.2654(3) 0.0291(6) Uani 1 1 d . . .
O1A O 0.68552(18) 0.64612(3) 0.62439(17) 0.0337(4) Uani 1 1 d . . .
O2A O 0.90445(17) 0.62020(3) 0.65088(17) 0.0332(4) Uani 1 1 d . . .
O3A O 0.83779(17) 0.63867(3) 0.84317(16) 0.0324(4) Uani 1 1 d . . .
N1A N 0.6004(2) 0.61348(4) 0.4189(2) 0.0289(5) Uani 1 1 d . . .
B1A B 0.7743(3) 0.62697(6) 0.7112(3) 0.0303(7) Uani 1 1 d . . .
C1A C 0.6403(3) 0.61923(5) 0.2850(3) 0.0347(7) Uani 1 1 d . . .
H1A1 H 0.7060 0.6343 0.2919 0.042 Uiso 1 1 calc R . .
H1A2 H 0.6871 0.6039 0.2526 0.042 Uiso 1 1 calc R . .
C2A C 0.5017(3) 0.62536(7) 0.1916(3) 0.0514(8) Uani 1 1 d . . .
H2A1 H 0.5142 0.6398 0.1301 0.062 Uiso 1 1 calc R . .
H2A2 H 0.4651 0.6098 0.1381 0.062 Uiso 1 1 calc R . .
C3A C 0.4019(3) 0.63328(6) 0.2832(3) 0.0463(8) Uani 1 1 d . . .
H3A1 H 0.4187 0.6516 0.3136 0.056 Uiso 1 1 calc R . .
H3A2 H 0.3011 0.6312 0.2387 0.056 Uiso 1 1 calc R . .
C4A C 0.4406(3) 0.61444(6) 0.3975(3) 0.0417(7) Uani 1 1 d . . .
H4A1 H 0.3985 0.5970 0.3738 0.050 Uiso 1 1 calc R . .
H4A2 H 0.4081 0.6209 0.4784 0.050 Uiso 1 1 calc R . .
C5A C 0.6652(3) 0.58864(5) 0.4829(3) 0.0316(6) Uani 1 1 d . . .
H5A1 H 0.6312 0.5736 0.4243 0.038 Uiso 1 1 calc R . .
H5A2 H 0.7701 0.5895 0.4932 0.038 Uiso 1 1 calc R . .
C6A C 0.6261(3) 0.58455(5) 0.6176(3) 0.0292(6) Uani 1 1 d . . .
C7A C 0.5411(3) 0.56310(5) 0.6345(3) 0.0375(7) Uani 1 1 d . . .
H7A H 0.5119 0.5514 0.5621 0.045 Uiso 1 1 calc R . .
C8A C 0.4989(3) 0.55865(5) 0.7550(3) 0.0409(7) Uani 1 1 d . . .
H8A H 0.4411 0.5440 0.7654 0.049 Uiso 1 1 calc R . .
C9A C 0.5415(3) 0.57575(5) 0.8605(3) 0.0384(7) Uani 1 1 d . . .
H9A H 0.5117 0.5731 0.9433 0.046 Uiso 1 1 calc R . .
C10A C 0.6285(3) 0.59689(5) 0.8442(3) 0.0333(6) Uani 1 1 d . . .
H10A H 0.6575 0.6084 0.9176 0.040 Uiso 1 1 calc R . .
C11A C 0.6747(3) 0.60190(5) 0.7245(2) 0.0278(6) Uani 1 1 d . . .
C12A C 0.7412(3) 0.67188(5) 0.6158(3) 0.0404(7) Uani 1 1 d . . .
H12D H 0.7207 0.6825 0.6900 0.061 Uiso 1 1 calc R . .
H12E H 0.6965 0.6799 0.5306 0.061 Uiso 1 1 calc R . .
H12F H 0.8444 0.6709 0.6208 0.061 Uiso 1 1 calc R . .
C13A C 1.0200(3) 0.62921(5) 0.7379(3) 0.0309(6) Uani 1 1 d . . .
C14A C 1.1613(3) 0.62781(5) 0.7260(3) 0.0409(7) Uani 1 1 d . . .
H14A H 1.1887 0.6203 0.6493 0.049 Uiso 1 1 calc R . .
C15A C 1.2626(3) 0.63782(5) 0.8314(3) 0.0480(8) Uani 1 1 d . . .
H15A H 1.3608 0.6366 0.8274 0.058 Uiso 1 1 calc R . .
C16A C 1.2227(3) 0.64932(5) 0.9405(3) 0.0472(8) Uani 1 1 d . . .
H16A H 1.2937 0.6565 1.0091 0.057 Uiso 1 1 calc R . .
C17A C 1.0793(3) 0.65075(5) 0.9527(3) 0.0376(7) Uani 1 1 d . . .
H17A H 1.0513 0.6586 1.0282 0.045 Uiso 1 1 calc R . .
C18A C 0.9810(3) 0.64025(5) 0.8502(3) 0.0300(6) Uani 1 1 d . . .
O1B O 0.23794(17) 0.52249(3) 0.08520(17) 0.0321(4) Uani 1 1 d . . .
O2B O 0.43995(17) 0.55238(3) 0.14807(17) 0.0322(4) Uani 1 1 d . . .
O3B O 0.39323(17) 0.52084(3) 0.30514(17) 0.0333(4) Uani 1 1 d . . .
N1B N 0.0846(2) 0.55717(4) -0.0636(2) 0.0299(5) Uani 1 1 d . . .
B1B B 0.3189(3) 0.53813(6) 0.1953(3) 0.0288(7) Uani 1 1 d . . .
C1B C 0.1074(3) 0.55723(6) -0.2054(3) 0.0435(7) Uani 1 1 d . . .
H1B1 H 0.1155 0.5754 -0.2369 0.052 Uiso 1 1 calc R . .
H1B2 H 0.1958 0.5477 -0.2123 0.052 Uiso 1 1 calc R . .
C2B C -0.0170(3) 0.54420(8) -0.2862(3) 0.0681(10) Uani 1 1 d . . .
H2B1 H 0.0136 0.5292 -0.3354 0.082 Uiso 1 1 calc R . .
H2B2 H -0.0706 0.5566 -0.3519 0.082 Uiso 1 1 calc R . .
C3B C -0.1087(3) 0.53494(7) -0.1901(3) 0.0548(9) Uani 1 1 d . . .
H3B1 H -0.2110 0.5364 -0.2305 0.066 Uiso 1 1 calc R . .
H3B2 H -0.0870 0.5165 -0.1638 0.066 Uiso 1 1 calc R . .
C4B C -0.0709(3) 0.55285(6) -0.0717(3) 0.0446(8) Uani 1 1 d . . .
H4B1 H -0.1243 0.5695 -0.0867 0.053 Uiso 1 1 calc R . .
H4B2 H -0.0902 0.5445 0.0107 0.053 Uiso 1 1 calc R . .
C5B C 0.1472(3) 0.58031(5) 0.0172(3) 0.0364(7) Uani 1 1 d . . .
H5B1 H 0.0977 0.5964 -0.0211 0.044 Uiso 1 1 calc R . .
H5B2 H 0.2489 0.5820 0.0109 0.044 Uiso 1 1 calc R . .
C6B C 0.1353(3) 0.57814(5) 0.1622(3) 0.0297(6) Uani 1 1 d . . .
C7B C 0.0519(3) 0.59649(5) 0.2136(3) 0.0366(7) Uani 1 1 d . . .
H7B H 0.0013 0.6093 0.1560 0.044 Uiso 1 1 calc R . .
C8B C 0.0419(3) 0.59619(5) 0.3475(3) 0.0375(7) Uani 1 1 d . . .
H8B H -0.0130 0.6090 0.3823 0.045 Uiso 1 1 calc R . .
C9B C 0.1125(3) 0.57701(5) 0.4297(3) 0.0364(7) Uani 1 1 d . . .
H9B H 0.1050 0.5764 0.5213 0.044 Uiso 1 1 calc R . .
C10B C 0.1942(3) 0.55863(5) 0.3787(3) 0.0303(6) Uani 1 1 d . . .
H10B H 0.2410 0.5455 0.4368 0.036 Uiso 1 1 calc R . .
C11B C 0.2106(2) 0.55868(5) 0.2454(2) 0.0260(6) Uani 1 1 d . . .
C12B C 0.3170(3) 0.50441(5) 0.0204(3) 0.0440(8) Uani 1 1 d . . .
H12G H 0.3905 0.5139 -0.0157 0.066 Uiso 1 1 calc R . .
H12H H 0.2525 0.4957 -0.0527 0.066 Uiso 1 1 calc R . .
H12I H 0.3621 0.4913 0.0852 0.066 Uiso 1 1 calc R . .
C13B C 0.5633(3) 0.54174(5) 0.2160(2) 0.0282(6) Uani 1 1 d . . .
C14B C 0.7005(3) 0.54774(5) 0.2030(3) 0.0364(7) Uani 1 1 d . . .
H14B H 0.7187 0.5602 0.1393 0.044 Uiso 1 1 calc R . .
C15B C 0.8116(3) 0.53490(6) 0.2864(3) 0.0446(8) Uani 1 1 d . . .
H15B H 0.9072 0.5387 0.2798 0.054 Uiso 1 1 calc R . .
C16B C 0.7842(3) 0.51674(6) 0.3786(3) 0.0465(8) Uani 1 1 d . . .
H16B H 0.8617 0.5082 0.4345 0.056 Uiso 1 1 calc R . .
C17B C 0.6446(3) 0.51050(5) 0.3917(3) 0.0388(7) Uani 1 1 d . . .
H17B H 0.6260 0.4980 0.4555 0.047 Uiso 1 1 calc R . .
C18B C 0.5359(3) 0.52321(5) 0.3083(3) 0.0298(6) Uani 1 1 d . . .
H1NB H 0.133(3) 0.5422(5) -0.021(2) 0.036(7) Uiso 1 1 d . . .
H1N H 0.444(3) 0.7063(5) 0.922(3) 0.044(8) Uiso 1 1 d . . .
H1NA H 0.634(3) 0.6275(5) 0.481(3) 0.054(9) Uiso 1 1 d . . .

loop_
_atom_site_aniso_label
_atom_site_aniso_U_11
_atom_site_aniso_U_22
_atom_site_aniso_U_33
_atom_site_aniso_U_23
_atom_site_aniso_U_13
_atom_site_aniso_U_12
O1 0.0274(10) 0.0307(10) 0.0334(11) -0.0060(8) 0.0056(8) 0.0051(8)
O2 0.0281(10) 0.0317(10) 0.0358(11) 0.0021(8) 0.0089(8) 0.0010(8)
O3 0.0265(10) 0.0312(10) 0.0347(11) 0.0030(8) 0.0053(8) 0.0011(8)
N1 0.0305(13) 0.0295(12) 0.0305(13) 0.0039(11) 0.0057(10) 0.0024(10)
B1 0.0275(17) 0.0269(16) 0.0298(18) 0.0025(14) 0.0079(14) 0.0004(13)
C1 0.0502(19) 0.0418(17) 0.0288(16) 0.0028(13) 0.0096(14) -0.0078(14)
C2 0.063(2) 0.0410(17) 0.0343(17) 0.0021(14) 0.0012(15) -0.0065(15)
C3 0.0419(19) 0.0447(18) 0.058(2) 0.0069(16) -0.0113(16) 0.0030(15)
C4 0.0308(17) 0.0360(16) 0.062(2) 0.0051(15) 0.0079(15) 0.0059(13)
C5 0.0403(17) 0.0263(14) 0.0340(16) 0.0026(12) 0.0081(13) 0.0016(12)
C6 0.0320(15) 0.0237(13) 0.0349(16) -0.0012(12) 0.0092(12) -0.0017(12)
C7 0.0369(17) 0.0300(15) 0.0447(18) 0.0002(13) 0.0085(14) 0.0056(12)
C8 0.0375(17) 0.0369(16) 0.049(2) -0.0090(15) 0.0202(15) 0.0002(13)
C9 0.0402(17) 0.0390(16) 0.0323(16) -0.0069(14) 0.0161(13) -0.0084(14)
C10 0.0301(15) 0.0276(14) 0.0311(16) -0.0008(12) 0.0059(12) -0.0021(11)
C11 0.0266(14) 0.0266(14) 0.0290(15) -0.0050(12) 0.0070(12) -0.0058(11)
C12 0.0383(16) 0.0327(15) 0.0365(17) -0.0052(13) 0.0099(13) 0.0056(13)
C13 0.0290(16) 0.0289(14) 0.0344(16) -0.0088(13) 0.0067(13) 0.0000(12)
C14 0.0286(17) 0.0350(16) 0.0485(19) -0.0111(14) 0.0106(14) -0.0055(13)
C15 0.0233(17) 0.054(2) 0.059(2) -0.0207(17) 0.0060(15) -0.0026(14)
C16 0.0303(18) 0.0513(19) 0.048(2) -0.0136(16) -0.0078(14) 0.0100(14)
C17 0.0353(17) 0.0378(16) 0.0369(17) -0.0038(13) 0.0001(13) 0.0070(13)
C18 0.0264(15) 0.0269(14) 0.0335(16) -0.0077(12) 0.0042(12) -0.0008(12)
O1A 0.0387(11) 0.0266(9) 0.0336(11) -0.0006(8) 0.0015(8) -0.0006(8)
O2A 0.0317(10) 0.0380(10) 0.0322(11) -0.0084(9) 0.0115(9) -0.0045(8)
O3A 0.0314(11) 0.0384(10) 0.0273(10) -0.0063(8) 0.0052(8) 0.0018(8)
N1A 0.0266(12) 0.0328(13) 0.0265(13) -0.0020(10) 0.0028(10) -0.0037(10)
B1A 0.0316(18) 0.0339(17) 0.0252(17) -0.0049(14) 0.0050(14) 0.0043(14)
C1A 0.0338(16) 0.0381(16) 0.0335(16) 0.0035(13) 0.0096(13) -0.0039(13)
C2A 0.0407(19) 0.076(2) 0.0351(18) 0.0159(16) 0.0021(15) -0.0069(16)
C3A 0.0318(17) 0.0541(19) 0.051(2) 0.0132(16) 0.0024(15) -0.0024(14)
C4A 0.0244(16) 0.0587(19) 0.0416(18) 0.0043(15) 0.0054(13) -0.0040(13)
C5A 0.0367(16) 0.0260(14) 0.0317(16) -0.0034(12) 0.0052(12) -0.0024(12)
C6A 0.0299(15) 0.0270(14) 0.0313(16) 0.0008(12) 0.0071(12) 0.0029(12)
C7A 0.0369(17) 0.0317(15) 0.0452(18) -0.0025(13) 0.0110(14) -0.0036(13)
C8A 0.0338(17) 0.0371(16) 0.054(2) 0.0060(15) 0.0155(15) -0.0011(13)
C9A 0.0356(17) 0.0450(17) 0.0387(18) 0.0124(15) 0.0178(14) 0.0084(14)
C10A 0.0313(16) 0.0377(16) 0.0325(16) 0.0000(13) 0.0102(13) 0.0089(13)
C11A 0.0256(14) 0.0295(14) 0.0286(15) 0.0023(12) 0.0058(12) 0.0094(11)
C12A 0.0544(19) 0.0311(15) 0.0366(17) 0.0006(13) 0.0112(14) -0.0022(14)
C13A 0.0299(16) 0.0274(14) 0.0357(16) 0.0015(12) 0.0067(13) -0.0014(12)
C14A 0.0392(18) 0.0309(15) 0.055(2) 0.0019(14) 0.0155(15) -0.0022(13)
C15A 0.0296(17) 0.0385(17) 0.074(2) 0.0146(17) 0.0043(17) 0.0002(14)
C16A 0.041(2) 0.0355(17) 0.056(2) 0.0107(15) -0.0122(16) -0.0071(14)
C17A 0.0436(19) 0.0321(15) 0.0331(17) 0.0034(13) -0.0033(14) -0.0015(13)
C18A 0.0297(16) 0.0293(14) 0.0295(16) 0.0034(12) 0.0016(13) 0.0004(12)
O1B 0.0274(10) 0.0292(10) 0.0401(11) -0.0063(8) 0.0073(8) 0.0040(8)
O2B 0.0283(10) 0.0349(10) 0.0356(11) 0.0045(8) 0.0114(8) 0.0003(8)
O3B 0.0243(10) 0.0361(10) 0.0406(11) 0.0094(9) 0.0092(8) 0.0031(8)
N1B 0.0300(13) 0.0313(12) 0.0299(13) 0.0038(11) 0.0094(10) 0.0033(10)
B1B 0.0283(17) 0.0292(16) 0.0303(18) 0.0056(14) 0.0093(14) -0.0015(13)
C1B 0.0539(19) 0.0521(18) 0.0278(16) -0.0010(14) 0.0166(14) -0.0080(15)
C2B 0.053(2) 0.112(3) 0.040(2) -0.014(2) 0.0105(17) -0.022(2)
C3B 0.0359(18) 0.082(2) 0.044(2) 0.0029(18) 0.0012(15) -0.0162(17)
C4B 0.0239(16) 0.070(2) 0.0404(18) 0.0112(16) 0.0084(13) 0.0078(14)
C5B 0.0479(18) 0.0280(15) 0.0350(17) 0.0028(13) 0.0121(14) -0.0012(13)
C6B 0.0340(15) 0.0274(14) 0.0293(15) 0.0000(12) 0.0100(12) -0.0010(12)
C7B 0.0408(17) 0.0291(15) 0.0395(18) 0.0029(13) 0.0064(14) 0.0059(13)
C8B 0.0379(17) 0.0334(16) 0.0448(19) -0.0104(14) 0.0167(14) -0.0002(13)
C9B 0.0364(16) 0.0458(17) 0.0307(16) -0.0057(14) 0.0159(13) -0.0102(14)
C10B 0.0257(15) 0.0334(15) 0.0316(16) 0.0024(12) 0.0047(12) -0.0050(12)
C11B 0.0235(14) 0.0264(13) 0.0284(15) 0.0024(12) 0.0052(11) -0.0056(11)
C12B 0.0399(18) 0.0411(17) 0.0508(19) -0.0132(15) 0.0085(15) 0.0087(14)
C13B 0.0257(15) 0.0307(14) 0.0290(15) -0.0078(12) 0.0068(12) -0.0008(12)
C14B 0.0323(17) 0.0420(16) 0.0384(17) -0.0150(14) 0.0155(14) -0.0078(13)
C15B 0.0262(17) 0.062(2) 0.0461(19) -0.0204(17) 0.0090(14) -0.0078(15)
C16B 0.0276(17) 0.068(2) 0.0410(19) -0.0142(17) -0.0015(14) 0.0084(15)
C17B 0.0345(17) 0.0452(17) 0.0356(17) -0.0021(14) 0.0037(13) 0.0074(14)
C18B 0.0238(15) 0.0342(15) 0.0325(16) -0.0065(13) 0.0081(12) 0.0014(12)

loop_
_atom_type_symbol
_atom_type_description
_atom_type_scat_dispersion_real
_atom_type_scat_dispersion_imag
_atom_type_scat_source
C C 0.0033 0.0016 'International Tables Vol C Tables 4.2.6.8 and 6.1.1.4'
H H 0.0000 0.0000 'International Tables Vol C Tables 4.2.6.8 and 6.1.1.4'
B B 0.0013 0.0007 'International Tables Vol C Tables 4.2.6.8 and 6.1.1.4'
N N 0.0061 0.0033 'International Tables Vol C Tables 4.2.6.8 and 6.1.1.4'
O O 0.0106 0.0060 'International Tables Vol C Tables 4.2.6.8 and 6.1.1.4'

loop_
_geom_angle_atom_site_label_1
_geom_angle_atom_site_label_2
_geom_angle_atom_site_label_3
_geom_angle
_geom_angle_site_symmetry_1
_geom_angle_site_symmetry_3
_geom_angle_publ_flag
C12 O1 B1 116.47(19) . . ?
C13 O2 B1 106.82(19) . . ?
C18 O3 B1 107.30(19) . . ?
C1 N1 C5 113.8(2) . . ?
C1 N1 C4 105.2(2) . . ?
C5 N1 C4 115.9(2) . . ?
C1 N1 H1N 108.0(16) . . ?
C5 N1 H1N 104.0(16) . . ?
C4 N1 H1N 109.7(16) . . ?
O1 B1 O3 110.3(2) . . ?
O1 B1 O2 110.4(2) . . ?
O3 B1 O2 103.16(19) . . ?
O1 B1 C11 108.8(2) . . ?
O3 B1 C11 112.3(2) . . ?
O2 B1 C11 111.8(2) . . ?
N1 C1 C2 102.8(2) . . ?
N1 C1 H1A 111.2 . . ?
C2 C1 H1A 111.2 . . ?
N1 C1 H1B 111.2 . . ?
C2 C1 H1B 111.2 . . ?
H1A C1 H1B 109.1 . . ?
C1 C2 C3 103.3(2) . . ?
C1 C2 H2A 111.1 . . ?
C3 C2 H2A 111.1 . . ?
C1 C2 H2B 111.1 . . ?
C3 C2 H2B 111.1 . . ?
H2A C2 H2B 109.1 . . ?
C2 C3 C4 105.9(2) . . ?
C2 C3 H3A 110.6 . . ?
C4 C3 H3A 110.6 . . ?
C2 C3 H3B 110.6 . . ?
C4 C3 H3B 110.6 . . ?
H3A C3 H3B 108.7 . . ?
N1 C4 C3 105.3(2) . . ?
N1 C4 H4A 110.7 . . ?
C3 C4 H4A 110.7 . . ?
N1 C4 H4B 110.7 . . ?
C3 C4 H4B 110.7 . . ?
H4A C4 H4B 108.8 . . ?
N1 C5 C6 112.6(2) . . ?
N1 C5 H5A 109.1 . . ?
C6 C5 H5A 109.1 . . ?
N1 C5 H5B 109.1 . . ?
C6 C5 H5B 109.1 . . ?
H5A C5 H5B 107.8 . . ?
C7 C6 C11 120.4(2) . . ?
C7 C6 C5 118.7(2) . . ?
C11 C6 C5 120.8(2) . . ?
C8 C7 C6 121.6(3) . . ?
C8 C7 H7 119.2 . . ?
C6 C7 H7 119.2 . . ?
C7 C8 C9 119.4(2) . . ?
C7 C8 H8 120.3 . . ?
C9 C8 H8 120.3 . . ?
C8 C9 C10 119.3(3) . . ?
C8 C9 H9 120.3 . . ?
C10 C9 H9 120.3 . . ?
C9 C10 C11 123.0(2) . . ?
C9 C10 H10 118.5 . . ?
C11 C10 H10 118.5 . . ?
C10 C11 C6 116.2(2) . . ?
C10 C11 B1 119.8(2) . . ?
C6 C11 B1 123.9(2) . . ?
O1 C12 H12A 109.5 . . ?
O1 C12 H12B 109.5 . . ?
H12A C12 H12B 109.5 . . ?
O1 C12 H12C 109.5 . . ?
H12A C12 H12C 109.5 . . ?
H12B C12 H12C 109.5 . . ?
O2 C13 C14 128.0(2) . . ?
O2 C13 C18 111.0(2) . . ?
C14 C13 C18 121.0(2) . . ?
C13 C14 C15 118.0(3) . . ?
C13 C14 H14 121.0 . . ?
C15 C14 H14 121.0 . . ?
C16 C15 C14 120.9(3) . . ?
C16 C15 H15 119.5 . . ?
C14 C15 H15 119.5 . . ?
C15 C16 C17 121.0(3) . . ?
C15 C16 H16 119.5 . . ?
C17 C16 H16 119.5 . . ?
C18 C17 C16 117.9(3) . . ?
C18 C17 H17 121.1 . . ?
C16 C17 H17 121.1 . . ?
O3 C18 C17 128.1(2) . . ?
O3 C18 C13 110.8(2) . . ?
C17 C18 C13 121.2(2) . . ?
C12A O1A B1A 118.0(2) . . ?
C13A O2A B1A 106.56(19) . . ?
C18A O3A B1A 107.80(19) . . ?
C4A N1A C5A 114.4(2) . . ?
C4A N1A C1A 106.61(19) . . ?
C5A N1A C1A 113.63(19) . . ?
C4A N1A H1NA 105.9(16) . . ?
C5A N1A H1NA 106.3(16) . . ?
C1A N1A H1NA 109.6(17) . . ?
O1A B1A O3A 111.3(2) . . ?
O1A B1A O2A 109.3(2) . . ?
O3A B1A O2A 103.2(2) . . ?
O1A B1A C11A 107.2(2) . . ?
O3A B1A C11A 112.8(2) . . ?
O2A B1A C11A 113.0(2) . . ?
C2A C1A N1A 105.5(2) . . ?
C2A C1A H1A1 110.6 . . ?
N1A C1A H1A1 110.6 . . ?
C2A C1A H1A2 110.6 . . ?
N1A C1A H1A2 110.6 . . ?
H1A1 C1A H1A2 108.8 . . ?
C3A C2A C1A 104.4(2) . . ?
C3A C2A H2A1 110.9 . . ?
C1A C2A H2A1 110.9 . . ?
C3A C2A H2A2 110.9 . . ?
C1A C2A H2A2 110.9 . . ?
H2A1 C2A H2A2 108.9 . . ?
C4A C3A C2A 102.4(2) . . ?
C4A C3A H3A1 111.3 . . ?
C2A C3A H3A1 111.3 . . ?
C4A C3A H3A2 111.3 . . ?
C2A C3A H3A2 111.3 . . ?
H3A1 C3A H3A2 109.2 . . ?
C3A C4A N1A 103.2(2) . . ?
C3A C4A H4A1 111.1 . . ?
N1A C4A H4A1 111.1 . . ?
C3A C4A H4A2 111.1 . . ?
N1A C4A H4A2 111.1 . . ?
H4A1 C4A H4A2 109.1 . . ?
C6A C5A N1A 111.0(2) . . ?
C6A C5A H5A1 109.4 . . ?
N1A C5A H5A1 109.4 . . ?
C6A C5A H5A2 109.4 . . ?
N1A C5A H5A2 109.4 . . ?
H5A1 C5A H5A2 108.0 . . ?
C7A C6A C11A 120.9(2) . . ?
C7A C6A C5A 118.2(2) . . ?
C11A C6A C5A 120.9(2) . . ?
C8A C7A C6A 120.9(3) . . ?
C8A C7A H7A 119.5 . . ?
C6A C7A H7A 119.5 . . ?
C7A C8A C9A 119.5(3) . . ?
C7A C8A H8A 120.3 . . ?
C9A C8A H8A 120.3 . . ?
C8A C9A C10A 119.5(3) . . ?
C8A C9A H9A 120.2 . . ?
C10A C9A H9A 120.2 . . ?
C9A C10A C11A 122.7(3) . . ?
C9A C10A H10A 118.6 . . ?
C11A C10A H10A 118.6 . . ?
C10A C11A C6A 116.4(2) . . ?
C10A C11A B1A 120.4(2) . . ?
C6A C11A B1A 123.1(2) . . ?
O1A C12A H12D 109.5 . . ?
O1A C12A H12E 109.5 . . ?
H12D C12A H12E 109.5 . . ?
O1A C12A H12F 109.5 . . ?
H12D C12A H12F 109.5 . . ?
H12E C12A H12F 109.5 . . ?
O2A C13A C14A 127.9(3) . . ?
O2A C13A C18A 111.3(2) . . ?
C14A C13A C18A 120.9(3) . . ?
C13A C14A C15A 117.4(3) . . ?
C13A C14A H14A 121.3 . . ?
C15A C14A H14A 121.3 . . ?
C16A C15A C14A 121.3(3) . . ?
C16A C15A H15A 119.4 . . ?
C14A C15A H15A 119.4 . . ?
C15A C16A C17A 121.3(3) . . ?
C15A C16A H16A 119.3 . . ?
C17A C16A H16A 119.3 . . ?
C18A C17A C16A 116.9(3) . . ?
C18A C17A H17A 121.6 . . ?
C16A C17A H17A 121.6 . . ?
O3A C18A C17A 126.9(2) . . ?
O3A C18A C13A 110.9(2) . . ?
C17A C18A C13A 122.2(3) . . ?
C12B O1B B1B 117.01(19) . . ?
C13B O2B B1B 106.62(19) . . ?
C18B O3B B1B 107.30(19) . . ?
C4B N1B C5B 116.0(2) . . ?
C4B N1B C1B 105.8(2) . . ?
C5B N1B C1B 114.3(2) . . ?
C4B N1B H1NB 107.4(15) . . ?
C5B N1B H1NB 106.0(15) . . ?
C1B N1B H1NB 107.0(15) . . ?
O1B B1B O3B 110.8(2) . . ?
O1B B1B O2B 110.0(2) . . ?
O3B B1B O2B 103.69(19) . . ?
O1B B1B C11B 108.4(2) . . ?
O3B B1B C11B 112.9(2) . . ?
O2B B1B C11B 111.0(2) . . ?
C2B C1B N1B 106.7(2) . . ?
C2B C1B H1B1 110.4 . . ?
N1B C1B H1B1 110.4 . . ?
C2B C1B H1B2 110.4 . . ?
N1B C1B H1B2 110.4 . . ?
H1B1 C1B H1B2 108.6 . . ?
C1B C2B C3B 106.7(2) . . ?
C1B C2B H2B1 110.4 . . ?
C3B C2B H2B1 110.4 . . ?
C1B C2B H2B2 110.4 . . ?
C3B C2B H2B2 110.4 . . ?
H2B1 C2B H2B2 108.6 . . ?
C4B C3B C2B 104.3(2) . . ?
C4B C3B H3B1 110.9 . . ?
C2B C3B H3B1 110.9 . . ?
C4B C3B H3B2 110.9 . . ?
C2B C3B H3B2 110.9 . . ?
H3B1 C3B H3B2 108.9 . . ?
N1B C4B C3B 102.8(2) . . ?
N1B C4B H4B1 111.2 . . ?
C3B C4B H4B1 111.2 . . ?
N1B C4B H4B2 111.2 . . ?
C3B C4B H4B2 111.2 . . ?
H4B1 C4B H4B2 109.1 . . ?
N1B C5B C6B 112.6(2) . . ?
N1B C5B H5B1 109.1 . . ?
C6B C5B H5B1 109.1 . . ?
N1B C5B H5B2 109.1 . . ?
C6B C5B H5B2 109.1 . . ?
H5B1 C5B H5B2 107.8 . . ?
C7B C6B C11B 120.7(2) . . ?
C7B C6B C5B 118.2(2) . . ?
C11B C6B C5B 121.0(2) . . ?
C8B C7B C6B 120.9(2) . . ?
C8B C7B H7B 119.6 . . ?
C6B C7B H7B 119.6 . . ?
C9B C8B C7B 119.2(2) . . ?
C9B C8B H8B 120.4 . . ?
C7B C8B H8B 120.4 . . ?
C8B C9B C10B 120.1(2) . . ?
C8B C9B H9B 120.0 . . ?
C10B C9B H9B 120.0 . . ?
C9B C10B C11B 122.6(2) . . ?
C9B C10B H10B 118.7 . . ?
C11B C10B H10B 118.7 . . ?
C10B C11B C6B 116.5(2) . . ?
C10B C11B B1B 120.0(2) . . ?
C6B C11B B1B 123.4(2) . . ?
O1B C12B H12G 109.5 . . ?
O1B C12B H12H 109.5 . . ?
H12G C12B H12H 109.5 . . ?
O1B C12B H12I 109.5 . . ?
H12G C12B H12I 109.5 . . ?
H12H C12B H12I 109.5 . . ?
O2B C13B C14B 127.7(2) . . ?
O2B C13B C18B 111.0(2) . . ?
C14B C13B C18B 121.3(2) . . ?
C13B C14B C15B 117.8(3) . . ?
C13B C14B H14B 121.1 . . ?
C15B C14B H14B 121.1 . . ?
C16B C15B C14B 120.7(3) . . ?
C16B C15B H15B 119.6 . . ?
C14B C15B H15B 119.6 . . ?
C15B C16B C17B 121.6(3) . . ?
C15B C16B H16B 119.2 . . ?
C17B C16B H16B 119.2 . . ?
C18B C17B C16B 117.1(3) . . ?
C18B C17B H17B 121.5 . . ?
C16B C17B H17B 121.5 . . ?
O3B C18B C17B 127.5(2) . . ?
O3B C18B C13B 111.0(2) . . ?
C17B C18B C13B 121.4(2) . . ?

loop_
_geom_bond_atom_site_label_1
_geom_bond_atom_site_label_2
_geom_bond_distance
_geom_bond_site_symmetry_2
_geom_bond_publ_flag
O1 C12 1.434(3) . ?
O1 B1 1.468(3) . ?
O2 C13 1.362(3) . ?
O2 B1 1.521(3) . ?
O3 C18 1.365(3) . ?
O3 B1 1.507(3) . ?
N1 C1 1.492(3) . ?
N1 C5 1.498(3) . ?
N1 C4 1.506(3) . ?
N1 H1N 0.96(3) . ?
B1 C11 1.621(4) . ?
C1 C2 1.509(4) . ?
C1 H1A 0.9900 . ?
C1 H1B 0.9900 . ?
C2 C3 1.523(4) . ?
C2 H2A 0.9900 . ?
C2 H2B 0.9900 . ?
C3 C4 1.532(4) . ?
C3 H3A 0.9900 . ?
C3 H3B 0.9900 . ?
C4 H4A 0.9900 . ?
C4 H4B 0.9900 . ?
C5 C6 1.506(4) . ?
C5 H5A 0.9900 . ?
C5 H5B 0.9900 . ?
C6 C7 1.391(3) . ?
C6 C11 1.417(3) . ?
C7 C8 1.374(4) . ?
C7 H7 0.9500 . ?
C8 C9 1.383(4) . ?
C8 H8 0.9500 . ?
C9 C10 1.390(3) . ?
C9 H9 0.9500 . ?
C10 C11 1.398(3) . ?
C10 H10 0.9500 . ?
C12 H12A 0.9800 . ?
C12 H12B 0.9800 . ?
C12 H12C 0.9800 . ?
C13 C14 1.375(3) . ?
C13 C18 1.400(3) . ?
C14 C15 1.397(4) . ?
C14 H14 0.9500 . ?
C15 C16 1.377(4) . ?
C15 H15 0.9500 . ?
C16 C17 1.401(4) . ?
C16 H16 0.9500 . ?
C17 C18 1.370(3) . ?
C17 H17 0.9500 . ?
O1A C12A 1.429(3) . ?
O1A B1A 1.475(3) . ?
O2A C13A 1.359(3) . ?
O2A B1A 1.528(3) . ?
O3A C18A 1.361(3) . ?
O3A B1A 1.491(3) . ?
N1A C4A 1.504(3) . ?
N1A C5A 1.506(3) . ?
N1A C1A 1.513(3) . ?
N1A H1NA 0.97(3) . ?
B1A C11A 1.618(4) . ?
C1A C2A 1.511(4) . ?
C1A H1A1 0.9900 . ?
C1A H1A2 0.9900 . ?
C2A C3A 1.510(4) . ?
C2A H2A1 0.9900 . ?
C2A H2A2 0.9900 . ?
C3A C4A 1.501(4) . ?
C3A H3A1 0.9900 . ?
C3A H3A2 0.9900 . ?
C4A H4A1 0.9900 . ?
C4A H4A2 0.9900 . ?
C5A C6A 1.503(3) . ?
C5A H5A1 0.9900 . ?
C5A H5A2 0.9900 . ?
C6A C7A 1.395(3) . ?
C6A C11A 1.412(3) . ?
C7A C8A 1.380(4) . ?
C7A H7A 0.9500 . ?
C8A C9A 1.385(4) . ?
C8A H8A 0.9500 . ?
C9A C10A 1.393(4) . ?
C9A H9A 0.9500 . ?
C10A C11A 1.397(3) . ?
C10A H10A 0.9500 . ?
C12A H12D 0.9800 . ?
C12A H12E 0.9800 . ?
C12A H12F 0.9800 . ?
C13A C14A 1.381(4) . ?
C13A C18A 1.388(4) . ?
C14A C15A 1.399(4) . ?
C14A H14A 0.9500 . ?
C15A C16A 1.372(4) . ?
C15A H15A 0.9500 . ?
C16A C17A 1.403(4) . ?
C16A H16A 0.9500 . ?
C17A C18A 1.374(3) . ?
C17A H17A 0.9500 . ?
O1B C12B 1.432(3) . ?
O1B B1B 1.472(3) . ?
O2B C13B 1.363(3) . ?
O2B B1B 1.521(3) . ?
O3B C18B 1.364(3) . ?
O3B B1B 1.495(3) . ?
N1B C4B 1.490(3) . ?
N1B C5B 1.499(3) . ?
N1B C1B 1.500(3) . ?
N1B H1NB 0.95(3) . ?
B1B C11B 1.624(4) . ?
C1B C2B 1.471(4) . ?
C1B H1B1 0.9900 . ?
C1B H1B2 0.9900 . ?
C2B C3B 1.508(4) . ?
C2B H2B1 0.9900 . ?
C2B H2B2 0.9900 . ?
C3B C4B 1.502(4) . ?
C3B H3B1 0.9900 . ?
C3B H3B2 0.9900 . ?
C4B H4B1 0.9900 . ?
C4B H4B2 0.9900 . ?
C5B C6B 1.506(3) . ?
C5B H5B1 0.9900 . ?
C5B H5B2 0.9900 . ?
C6B C7B 1.395(3) . ?
C6B C11B 1.413(3) . ?
C7B C8B 1.384(4) . ?
C7B H7B 0.9500 . ?
C8B C9B 1.380(4) . ?
C8B H8B 0.9500 . ?
C9B C10B 1.384(4) . ?
C9B H9B 0.9500 . ?
C10B C11B 1.395(3) . ?
C10B H10B 0.9500 . ?
C12B H12G 0.9800 . ?
C12B H12H 0.9800 . ?
C12B H12I 0.9800 . ?
C13B C14B 1.378(3) . ?
C13B C18B 1.393(3) . ?
C14B C15B 1.392(4) . ?
C14B H14B 0.9500 . ?
C15B C16B 1.380(4) . ?
C15B H15B 0.9500 . ?
C16B C17B 1.404(4) . ?
C16B H16B 0.9500 . ?
C17B C18B 1.374(3) . ?
C17B H17B 0.9500 . ?

loop_
_geom_hbond_atom_site_label_D
_geom_hbond_atom_site_label_H
_geom_hbond_atom_site_label_A
_geom_hbond_distance_DH
_geom_hbond_distance_HA
_geom_hbond_distance_DA
_geom_hbond_angle_DHA
_geom_hbond_site_symmetry_A
N1 H1N O1 0.96(3) 1.69(3) 2.620(3) 161(2) .
N1A H1NA O1A 0.97(3) 1.73(3) 2.679(3) 164(2) .
N1B H1NB O1B 0.95(3) 1.67(3) 2.598(3) 163(2) .

loop_
_geom_torsion_atom_site_label_1
_geom_torsion_atom_site_label_2
_geom_torsion_atom_site_label_3
_geom_torsion_atom_site_label_4
_geom_torsion
_geom_torsion_site_symmetry_1
_geom_torsion_site_symmetry_2
_geom_torsion_site_symmetry_3
_geom_torsion_site_symmetry_4
_geom_torsion_publ_flag
C12 O1 B1 O3 -62.2(3) . . . . ?
C12 O1 B1 O2 51.1(3) . . . . ?
C12 O1 B1 C11 174.17(19) . . . . ?
C18 O3 B1 O1 108.8(2) . . . . ?
C18 O3 B1 O2 -9.1(2) . . . . ?
C18 O3 B1 C11 -129.6(2) . . . . ?
C13 O2 B1 O1 -108.3(2) . . . . ?
C13 O2 B1 O3 9.6(2) . . . . ?
C13 O2 B1 C11 130.4(2) . . . . ?
C5 N1 C1 C2 -168.2(2) . . . . ?
C4 N1 C1 C2 -40.3(3) . . . . ?
N1 C1 C2 C3 40.4(3) . . . . ?
C1 C2 C3 C4 -25.6(3) . . . . ?
C1 N1 C4 C3 24.0(3) . . . . ?
C5 N1 C4 C3 150.7(2) . . . . ?
C2 C3 C4 N1 1.3(3) . . . . ?
C1 N1 C5 C6 -173.7(2) . . . . ?
C4 N1 C5 C6 64.1(3) . . . . ?
N1 C5 C6 C7 -113.3(3) . . . . ?
N1 C5 C6 C11 70.3(3) . . . . ?
C11 C6 C7 C8 -0.1(4) . . . . ?
C5 C6 C7 C8 -176.6(2) . . . . ?
C6 C7 C8 C9 -1.3(4) . . . . ?
C7 C8 C9 C10 1.0(4) . . . . ?
C8 C9 C10 C11 0.5(4) . . . . ?
C9 C10 C11 C6 -1.8(4) . . . . ?
C9 C10 C11 B1 175.5(2) . . . . ?
C7 C6 C11 C10 1.6(3) . . . . ?
C5 C6 C11 C10 178.0(2) . . . . ?
C7 C6 C11 B1 -175.6(2) . . . . ?
C5 C6 C11 B1 0.9(4) . . . . ?
O1 B1 C11 C10 126.7(2) . . . . ?
O3 B1 C11 C10 4.3(3) . . . . ?
O2 B1 C11 C10 -111.1(2) . . . . ?
O1 B1 C11 C6 -56.3(3) . . . . ?
O3 B1 C11 C6 -178.7(2) . . . . ?
O2 B1 C11 C6 65.9(3) . . . . ?
B1 O2 C13 C14 173.2(3) . . . . ?
B1 O2 C13 C18 -6.8(3) . . . . ?
O2 C13 C14 C15 179.4(2) . . . . ?
C18 C13 C14 C15 -0.6(4) . . . . ?
C13 C14 C15 C16 0.4(4) . . . . ?
C14 C15 C16 C17 -0.1(4) . . . . ?
C15 C16 C17 C18 -0.1(4) . . . . ?
B1 O3 C18 C17 -174.1(3) . . . . ?
B1 O3 C18 C13 5.5(3) . . . . ?
C16 C17 C18 O3 179.4(2) . . . . ?
C16 C17 C18 C13 -0.1(4) . . . . ?
O2 C13 C18 O3 0.9(3) . . . . ?
C14 C13 C18 O3 -179.2(2) . . . . ?
O2 C13 C18 C17 -179.5(2) . . . . ?
C14 C13 C18 C17 0.5(4) . . . . ?
C12A O1A B1A O3A 45.4(3) . . . . ?
C12A O1A B1A O2A -68.0(3) . . . . ?
C12A O1A B1A C11A 169.2(2) . . . . ?
C18A O3A B1A O1A -112.6(2) . . . . ?
C18A O3A B1A O2A 4.5(2) . . . . ?
C18A O3A B1A C11A 126.9(2) . . . . ?
C13A O2A B1A O1A 114.6(2) . . . . ?
C13A O2A B1A O3A -4.0(2) . . . . ?
C13A O2A B1A C11A -126.2(2) . . . . ?
C4A N1A C1A C2A 4.1(3) . . . . ?
C5A N1A C1A C2A 131.1(2) . . . . ?
N1A C1A C2A C3A 21.7(3) . . . . ?
C1A C2A C3A C4A -39.3(3) . . . . ?
C2A C3A C4A N1A 41.5(3) . . . . ?
C5A N1A C4A C3A -154.9(2) . . . . ?
C1A N1A C4A C3A -28.4(3) . . . . ?
C4A N1A C5A C6A -59.3(3) . . . . ?
C1A N1A C5A C6A 177.9(2) . . . . ?
N1A C5A C6A C7A 114.8(2) . . . . ?
N1A C5A C6A C11A -65.5(3) . . . . ?
C11A C6A C7A C8A 1.9(4) . . . . ?
C5A C6A C7A C8A -178.5(2) . . . . ?
C6A C7A C8A C9A 0.0(4) . . . . ?
C7A C8A C9A C10A -1.2(4) . . . . ?
C8A C9A C10A C11A 0.5(4) . . . . ?
C9A C10A C11A C6A 1.3(4) . . . . ?
C9A C10A C11A B1A 179.3(2) . . . . ?
C7A C6A C11A C10A -2.5(3) . . . . ?
C5A C6A C11A C10A 177.9(2) . . . . ?
C7A C6A C11A B1A 179.6(2) . . . . ?
C5A C6A C11A B1A 0.0(4) . . . . ?
O1A B1A C11A C10A -107.9(3) . . . . ?
O3A B1A C11A C10A 15.0(3) . . . . ?
O2A B1A C11A C10A 131.7(2) . . . . ?
O1A B1A C11A C6A 70.0(3) . . . . ?
O3A B1A C11A C6A -167.2(2) . . . . ?
O2A B1A C11A C6A -50.5(3) . . . . ?
B1A O2A C13A C14A -179.4(3) . . . . ?
B1A O2A C13A C18A 2.1(3) . . . . ?
O2A C13A C14A C15A -178.0(2) . . . . ?
C18A C13A C14A C15A 0.3(4) . . . . ?
C13A C14A C15A C16A -2.0(4) . . . . ?
C14A C15A C16A C17A 2.1(4) . . . . ?
C15A C16A C17A C18A -0.3(4) . . . . ?
B1A O3A C18A C17A 177.3(2) . . . . ?
B1A O3A C18A C13A -3.6(3) . . . . ?
C16A C17A C18A O3A 177.6(2) . . . . ?
C16A C17A C18A C13A -1.4(4) . . . . ?
O2A C13A C18A O3A 0.9(3) . . . . ?
C14A C13A C18A O3A -177.7(2) . . . . ?
O2A C13A C18A C17A -180.0(2) . . . . ?
C14A C13A C18A C17A 1.5(4) . . . . ?
C12B O1B B1B O3B -60.0(3) . . . . ?
C12B O1B B1B O2B 54.1(3) . . . . ?
C12B O1B B1B C11B 175.6(2) . . . . ?
C18B O3B B1B O1B 112.4(2) . . . . ?
C18B O3B B1B O2B -5.6(2) . . . . ?
C18B O3B B1B C11B -125.8(2) . . . . ?
C13B O2B B1B O1B -113.0(2) . . . . ?
C13B O2B B1B O3B 5.5(2) . . . . ?
C13B O2B B1B C11B 127.0(2) . . . . ?
C4B N1B C1B C2B -19.4(3) . . . . ?
C5B N1B C1B C2B -148.2(3) . . . . ?
N1B C1B C2B C3B -3.5(4) . . . . ?
C1B C2B C3B C4B 24.9(4) . . . . ?
C5B N1B C4B C3B 162.2(2) . . . . ?
C1B N1B C4B C3B 34.4(3) . . . . ?
C2B C3B C4B N1B -36.3(3) . . . . ?
C4B N1B C5B C6B 62.4(3) . . . . ?
C1B N1B C5B C6B -174.1(2) . . . . ?
N1B C5B C6B C7B -116.1(3) . . . . ?
N1B C5B C6B C11B 66.3(3) . . . . ?
C11B C6B C7B C8B 0.5(4) . . . . ?
C5B C6B C7B C8B -177.2(2) . . . . ?
C6B C7B C8B C9B -1.8(4) . . . . ?
C7B C8B C9B C10B 1.1(4) . . . . ?
C8B C9B C10B C11B 0.8(4) . . . . ?
C9B C10B C11B C6B -2.0(4) . . . . ?
C9B C10B C11B B1B 174.7(2) . . . . ?
C7B C6B C11B C10B 1.3(3) . . . . ?
C5B C6B C11B C10B 178.9(2) . . . . ?
C7B C6B C11B B1B -175.2(2) . . . . ?
C5B C6B C11B B1B 2.4(4) . . . . ?
O1B B1B C11B C10B 122.6(2) . . . . ?
O3B B1B C11B C10B -0.6(3) . . . . ?
O2B B1B C11B C10B -116.6(2) . . . . ?
O1B B1B C11B C6B -61.0(3) . . . . ?
O3B B1B C11B C6B 175.8(2) . . . . ?
O2B B1B C11B C6B 59.8(3) . . . . ?
B1B O2B C13B C14B 177.5(2) . . . . ?
B1B O2B C13B C18B -3.6(3) . . . . ?
O2B C13B C14B C15B 178.0(2) . . . . ?
C18B C13B C14B C15B -0.8(4) . . . . ?
C13B C14B C15B C16B 0.2(4) . . . . ?
C14B C15B C16B C17B 0.1(4) . . . . ?
C15B C16B C17B C18B 0.3(4) . . . . ?
B1B O3B C18B C17B -178.7(3) . . . . ?
B1B O3B C18B C13B 3.7(3) . . . . ?
C16B C17B C18B O3B -178.2(2) . . . . ?
C16B C17B C18B C13B -0.9(4) . . . . ?
O2B C13B C18B O3B 0.0(3) . . . . ?
C14B C13B C18B O3B 178.9(2) . . . . ?
O2B C13B C18B C17B -177.8(2) . . . . ?
C14B C13B C18B C17B 1.2(4) . . . . ?
